data_7000874
loop_
_publ_author_name
'Ehrhart, J\'er\^ome'
'Planeix, Jean-Marc'
'Kyritsakas-Gruber, Nathalie'
'Hosseini, Mir Wais'

_publ_section_title
;
 Synthesis and structural studies of metallamacrotricycles based on a
 metacyclophane in 1,3-alternate conformation bearing four imidazolyl
 units
;
_journal_issue 14
_journal_name_full 'Dalton Transactions'
_journal_page_first 2552
_journal_page_last 2557
_journal_paper_doi 10.1039/b816053h
_journal_year 2009
_chemical_formula_moiety 'C56 H64 N8, 1.5(C2 H4 Cl2), 3(H2 O)'
_chemical_formula_sum 'C59 H76 Cl3 N8 O3'
_chemical_formula_weight 1051.63
_chemical_name_systematic
;
?
;
_space_group_IT_number 2
_symmetry_cell_setting triclinic
_symmetry_space_group_name_Hall '-P 1'
_symmetry_space_group_name_H-M 'P -1'
_atom_sites_solution_hydrogens geom
_atom_sites_solution_primary direct
_atom_sites_solution_secondary difmap
_audit_creation_method SHELXL-97
_cell_angle_alpha 102.773(2)
_cell_angle_beta 94.242(3)
_cell_angle_gamma 94.968(3)
_cell_formula_units_Z 2
_cell_length_a 11.8093(4)
_cell_length_b 14.6475(6)
_cell_length_c 16.0027(7)
_cell_measurement_reflns_used 1776
_cell_measurement_temperature 173(2)
_cell_measurement_theta_max 27.000
_cell_measurement_theta_min 2.11
_cell_volume 2677.07(19)
_computing_cell_refinement 'Bruker SMART'
_computing_data_collection 'Bruker SMART'
_computing_data_reduction 'Bruker SAINT'
_computing_molecular_graphics 'Bruker SHELXTL'
_computing_publication_material 'Bruker SHELXTL'
_computing_structure_refinement 'SHELXL-97 (Sheldrick, 1997)'
_computing_structure_solution 'SHELXS-97 (Sheldrick, 1990)'
_diffrn_ambient_temperature 173(2)
_diffrn_measured_fraction_theta_full 0.995
_diffrn_measured_fraction_theta_max 0.995
_diffrn_measurement_device_type 'CCD area detector'
_diffrn_measurement_method 'phi and omega scans'
_diffrn_radiation_monochromator graphite
_diffrn_radiation_source 'fine-focus sealed tube'
_diffrn_radiation_type MoK\a
_diffrn_radiation_wavelength 0.71073
_diffrn_reflns_av_R_equivalents 0.0637
_diffrn_reflns_av_sigmaI/netI 0.1127
_diffrn_reflns_limit_h_max 15
_diffrn_reflns_limit_h_min -15
_diffrn_reflns_limit_k_max 19
_diffrn_reflns_limit_k_min -19
_diffrn_reflns_limit_l_max 20
_diffrn_reflns_limit_l_min -20
_diffrn_reflns_number 24992
_diffrn_reflns_theta_full 27.55
_diffrn_reflns_theta_max 27.00
_diffrn_reflns_theta_min 1.31
_exptl_absorpt_coefficient_mu 0.225
_exptl_absorpt_correction_T_max 0.9778
_exptl_absorpt_correction_T_min 0.9649
_exptl_absorpt_correction_type multi-scan
_exptl_absorpt_process_details sadabs
_exptl_crystal_colour colorless
_exptl_crystal_density_diffrn 1.305
_exptl_crystal_density_meas ?
_exptl_crystal_density_method 'not measured'
_exptl_crystal_description prism
_exptl_crystal_F_000 1122
_exptl_crystal_size_max 0.16
_exptl_crystal_size_mid 0.12
_exptl_crystal_size_min 0.10
_refine_diff_density_max 0.878
_refine_diff_density_min -0.662
_refine_diff_density_rms 0.088
_refine_ls_extinction_coef 0.0060(19)
_refine_ls_extinction_expression Fc^*^=kFc[1+0.001xFc^2^\l^3^/sin(2\q)]^-1/4^
_refine_ls_extinction_method SHELXL
_refine_ls_goodness_of_fit_ref 1.044
_refine_ls_hydrogen_treatment constr
_refine_ls_matrix_type full
_refine_ls_number_parameters 671
_refine_ls_number_reflns 11183
_refine_ls_number_restraints 1
_refine_ls_restrained_S_all 1.049
_refine_ls_R_factor_all 0.1938
_refine_ls_R_factor_gt 0.0966
_refine_ls_shift/su_max 0.012
_refine_ls_shift/su_mean 0.001
_refine_ls_structure_factor_coef Fsqd
_refine_ls_weighting_details 'calc w=1/[\s^2^(Fo^2^)+(0.1741P)^2^+0.0000P] where P=(Fo^2^+2Fc^2^)/3'
_refine_ls_weighting_scheme calc
_refine_ls_wR_factor_gt 0.2606
_refine_ls_wR_factor_ref 0.3407
_reflns_number_gt 4697
_reflns_number_total 11183
_reflns_threshold_expression >2sigma(I)
_cod_data_source_file b816053h.txt
_cod_data_source_block 4
_cod_depositor_comments
;
The following automatic conversions were performed:
'_symmetry_cell_setting' value 'Triclinic' changed to 'triclinic'
according to '/home/saulius/struct/CIF-dictionaries/cif_core.dic'
dictionary named 'cif_core.dic' version 2.4.1 from 2010-06-29.

Automatic conversion script
Id: cif_fix_enum 1527 2010-12-29 10:47:43Z saulius 

The following automatic conversions were performed:

'_exptl_crystal_density_meas' value 'none' was changed to '?' - the
value is perceived as not measured.

Automatic conversion script
Id: cif_fix_values 3008 2015-01-20 13:52:24Z robertas 
;
_cod_original_cell_volume 2677.07(18)
_cod_original_sg_symbol_H-M P-1
_cod_database_code 7000874

loop_
_symmetry_equiv_pos_as_xyz
'x, y, z'
'-x, -y, -z'

loop_
_atom_site_label
_atom_site_type_symbol
_atom_site_fract_x
_atom_site_fract_y
_atom_site_fract_z
_atom_site_U_iso_or_equiv
_atom_site_adp_type
_atom_site_occupancy
_atom_site_symmetry_multiplicity
_atom_site_calc_flag
_atom_site_refinement_flags
_atom_site_disorder_assembly
_atom_site_disorder_group
C1 C 0.6983(4) 0.4474(4) 0.0451(3) 0.0347(12) Uani 1 1 d . . .
C2 C 0.6509(4) 0.4612(4) -0.0337(3) 0.0354(12) Uani 1 1 d . . .
C3 C 0.5520(4) 0.4049(4) -0.0758(3) 0.0369(12) Uani 1 1 d . . .
C4 C 0.4989(4) 0.3352(4) -0.0397(3) 0.0367(12) Uani 1 1 d . . .
C5 C 0.5439(4) 0.3216(3) 0.0393(3) 0.0337(12) Uani 1 1 d . . .
C6 C 0.6430(4) 0.3790(4) 0.0828(3) 0.0337(11) Uani 1 1 d . . .
C7 C 0.7042(5) 0.5389(4) -0.0719(3) 0.0408(13) Uani 1 1 d . . .
H7A H 0.7693 0.5171 -0.1023 0.061 Uiso 1 1 calc R . .
H7B H 0.7303 0.5945 -0.0257 0.061 Uiso 1 1 calc R . .
H7C H 0.6473 0.5554 -0.1123 0.061 Uiso 1 1 calc R . .
C8 C 0.5042(4) 0.4196(4) -0.1607(3) 0.0442(14) Uani 1 1 d . . .
H8A H 0.4303 0.3802 -0.1788 0.053 Uiso 1 1 calc R . .
H8B H 0.4898 0.4863 -0.1541 0.053 Uiso 1 1 calc R . .
N1 N 0.5825(4) 0.3953(3) -0.2275(3) 0.0454(12) Uani 1 1 d . . .
C9 C 0.6765(5) 0.3495(5) -0.2268(4) 0.0566(17) Uani 1 1 d . . .
H9 H 0.7059 0.3231 -0.1816 0.068 Uiso 1 1 calc R . .
C10 C 0.7213(6) 0.3482(5) -0.3022(5) 0.0651(19) Uani 1 1 d . . .
H10 H 0.7866 0.3182 -0.3198 0.078 Uiso 1 1 calc R . .
N2 N 0.6590(6) 0.3957(6) -0.3485(4) 0.091(2) Uani 1 1 d . . .
C11 C 0.5776(7) 0.4231(7) -0.3009(5) 0.084(3) Uani 1 1 d . . .
H11 H 0.5205 0.4593 -0.3172 0.101 Uiso 1 1 calc R . .
C12 C 0.3925(4) 0.2771(4) -0.0895(4) 0.0431(13) Uani 1 1 d . . .
H12A H 0.3603 0.2349 -0.0555 0.065 Uiso 1 1 calc R . .
H12B H 0.4124 0.2397 -0.1441 0.065 Uiso 1 1 calc R . .
H12C H 0.3360 0.3191 -0.1010 0.065 Uiso 1 1 calc R . .
C13 C 0.6833(4) 0.3724(4) 0.1721(3) 0.0398(13) Uani 1 1 d . . .
H13A H 0.6174 0.3581 0.2025 0.060 Uiso 1 1 calc R . .
H13B H 0.7251 0.4325 0.2031 0.060 Uiso 1 1 calc R . .
H13C H 0.7338 0.3223 0.1690 0.060 Uiso 1 1 calc R . .
C14 C 0.4842(4) 0.2498(4) 0.0834(3) 0.0356(12) Uani 1 1 d . . .
H14A H 0.4543 0.2854 0.1357 0.043 Uiso 1 1 calc R . .
H14B H 0.4177 0.2161 0.0441 0.043 Uiso 1 1 calc R . .
C15 C 0.5547(4) 0.1761(3) 0.1097(3) 0.0309(11) Uani 1 1 d . . .
C16 C 0.5611(4) 0.1636(4) 0.1945(3) 0.0345(12) Uani 1 1 d . . .
C17 C 0.6267(4) 0.0958(4) 0.2166(3) 0.0340(12) Uani 1 1 d . . .
C18 C 0.6877(4) 0.0411(3) 0.1561(3) 0.0313(11) Uani 1 1 d . . .
C19 C 0.6825(4) 0.0530(3) 0.0712(3) 0.0313(11) Uani 1 1 d . . .
C20 C 0.6113(4) 0.1180(3) 0.0471(3) 0.0327(12) Uani 1 1 d . . .
C21 C 0.4962(5) 0.2198(4) 0.2629(3) 0.0429(14) Uani 1 1 d . . .
H21A H 0.4685 0.1796 0.3002 0.064 Uiso 1 1 calc R . .
H21B H 0.4312 0.2429 0.2353 0.064 Uiso 1 1 calc R . .
H21C H 0.5470 0.2735 0.2976 0.064 Uiso 1 1 calc R . .
C22 C 0.6359(4) 0.0851(4) 0.3090(3) 0.0393(13) Uani 1 1 d . . .
H22A H 0.7086 0.0595 0.3211 0.047 Uiso 1 1 calc R . .
H22B H 0.6379 0.1480 0.3481 0.047 Uiso 1 1 calc R . .
N3 N 0.5412(3) 0.0232(3) 0.3270(3) 0.0359(10) Uani 1 1 d . . .
C23 C 0.4805(5) 0.0415(4) 0.3958(4) 0.0495(16) Uani 1 1 d . . .
H23 H 0.4919 0.0985 0.4389 0.059 Uiso 1 1 calc R . .
N4 N 0.4030(4) -0.0296(4) 0.3960(3) 0.0497(13) Uani 1 1 d . . .
C24 C 0.4179(5) -0.0978(4) 0.3250(4) 0.0483(15) Uani 1 1 d . . .
H24 H 0.3757 -0.1583 0.3084 0.058 Uiso 1 1 calc R . .
C25 C 0.5011(5) -0.0663(4) 0.2823(4) 0.0458(14) Uani 1 1 d . . .
H25 H 0.5272 -0.0998 0.2307 0.055 Uiso 1 1 calc R . .
C26 C 0.7557(4) -0.0345(4) 0.1807(3) 0.0392(13) Uani 1 1 d . . .
H26A H 0.8370 -0.0111 0.1910 0.059 Uiso 1 1 calc R . .
H26B H 0.7445 -0.0911 0.1338 0.059 Uiso 1 1 calc R . .
H26C H 0.7294 -0.0498 0.2331 0.059 Uiso 1 1 calc R . .
C27 C 0.5925(4) 0.1209(4) -0.0455(3) 0.0401(13) Uani 1 1 d . . .
H27A H 0.5182 0.1432 -0.0564 0.060 Uiso 1 1 calc R . .
H27B H 0.5940 0.0575 -0.0815 0.060 Uiso 1 1 calc R . .
H27C H 0.6530 0.1637 -0.0593 0.060 Uiso 1 1 calc R . .
C28 C 0.7489(4) -0.0032(3) 0.0034(3) 0.0335(11) Uani 1 1 d . . .
H28A H 0.6931 -0.0456 -0.0404 0.040 Uiso 1 1 calc R . .
H28B H 0.7948 -0.0435 0.0314 0.040 Uiso 1 1 calc R . .
C29 C 0.8287(4) 0.0513(3) -0.0433(3) 0.0285(11) Uani 1 1 d . . .
C30 C 0.8197(4) 0.0325(3) -0.1331(3) 0.0315(11) Uani 1 1 d . . .
C31 C 0.8931(4) 0.0852(3) -0.1741(3) 0.0320(11) Uani 1 1 d . . .
C32 C 0.9775(4) 0.1564(4) -0.1263(3) 0.0340(12) Uani 1 1 d . . .
C33 C 0.9858(4) 0.1745(3) -0.0363(3) 0.0319(11) Uani 1 1 d . . .
C34 C 0.9142(4) 0.1189(3) 0.0053(3) 0.0330(11) Uani 1 1 d . . .
C35 C 0.7346(4) -0.0458(4) -0.1870(3) 0.0426(13) Uani 1 1 d . . .
H35A H 0.6620 -0.0207 -0.1980 0.064 Uiso 1 1 calc R . .
H35B H 0.7221 -0.0959 -0.1560 0.064 Uiso 1 1 calc R . .
H35C H 0.7646 -0.0713 -0.2419 0.064 Uiso 1 1 calc R . .
C36 C 0.8795(4) 0.0718(4) -0.2714(3) 0.0379(12) Uani 1 1 d . . .
H36A H 0.8002 0.0449 -0.2932 0.046 Uiso 1 1 calc R . .
H36B H 0.8919 0.1340 -0.2857 0.046 Uiso 1 1 calc R . .
N5 N 0.9598(3) 0.0090(3) -0.3159(3) 0.0344(10) Uani 1 1 d . . .
C37 C 1.0272(5) 0.0300(4) -0.3749(3) 0.0439(14) Uani 1 1 d . . .
H37 H 1.0310 0.0877 -0.3929 0.053 Uiso 1 1 calc R . .
N6 N 1.0881(4) -0.0413(3) -0.4049(3) 0.0473(12) Uani 1 1 d . . .
C38 C 1.0543(5) -0.1093(4) -0.3634(4) 0.0452(14) Uani 1 1 d . . .
H38 H 1.0818 -0.1694 -0.3722 0.054 Uiso 1 1 calc R . .
C39 C 0.9760(5) -0.0802(4) -0.3077(3) 0.0399(13) Uani 1 1 d . . .
H39 H 0.9402 -0.1143 -0.2711 0.048 Uiso 1 1 calc R . .
C40 C 1.0546(4) 0.2099(4) -0.1748(3) 0.0401(13) Uani 1 1 d . . .
H40A H 1.0108 0.2526 -0.2000 0.060 Uiso 1 1 calc R . .
H40B H 1.0848 0.1652 -0.2206 0.060 Uiso 1 1 calc R . .
H40C H 1.1180 0.2463 -0.1350 0.060 Uiso 1 1 calc R . .
C41 C 0.9345(4) 0.1297(4) 0.1005(3) 0.0404(13) Uani 1 1 d . . .
H41A H 0.8829 0.1725 0.1296 0.061 Uiso 1 1 calc R . .
H41B H 1.0139 0.1554 0.1200 0.061 Uiso 1 1 calc R . .
H41C H 0.9201 0.0680 0.1144 0.061 Uiso 1 1 calc R . .
C42 C 1.0737(4) 0.2523(4) 0.0194(3) 0.0341(11) Uani 1 1 d . . .
H42A H 1.1301 0.2213 0.0493 0.041 Uiso 1 1 calc R . .
H42B H 1.1151 0.2836 -0.0199 0.041 Uiso 1 1 calc R . .
C43 C 1.0301(4) 0.3290(4) 0.0872(3) 0.0340(12) Uani 1 1 d . . .
C44 C 1.0779(4) 0.3524(4) 0.1729(3) 0.0369(12) Uani 1 1 d . . .
C45 C 1.0400(4) 0.4270(4) 0.2320(3) 0.0382(13) Uani 1 1 d . . .
C46 C 0.9524(4) 0.4773(4) 0.2062(3) 0.0367(12) Uani 1 1 d . . .
C47 C 0.9049(4) 0.4532(3) 0.1209(3) 0.0319(11) Uani 1 1 d . . .
C48 C 0.9458(4) 0.3814(4) 0.0605(3) 0.0341(12) Uani 1 1 d . . .
C49 C 1.1711(4) 0.3021(4) 0.2055(3) 0.0449(14) Uani 1 1 d . . .
H49A H 1.1886 0.2511 0.1589 0.067 Uiso 1 1 calc R . .
H49B H 1.1459 0.2758 0.2531 0.067 Uiso 1 1 calc R . .
H49C H 1.2396 0.3465 0.2259 0.067 Uiso 1 1 calc R . .
C50 C 1.0912(5) 0.4528(4) 0.3250(3) 0.0435(14) Uani 1 1 d . . .
H50A H 1.1701 0.4351 0.3278 0.052 Uiso 1 1 calc R . .
H50B H 1.0950 0.5219 0.3468 0.052 Uiso 1 1 calc R . .
N7 N 1.0249(4) 0.4060(3) 0.3809(3) 0.0410(11) Uani 1 1 d . . .
C51 C 1.0603(5) 0.3971(4) 0.4585(3) 0.0492(15) Uani 1 1 d . . .
H51 H 1.1368 0.4151 0.4834 0.059 Uiso 1 1 calc R . .
N8 N 0.9801(4) 0.3610(3) 0.4986(3) 0.0495(13) Uani 1 1 d . . .
C52 C 0.8834(5) 0.3493(4) 0.4427(4) 0.0521(16) Uani 1 1 d . . .
H52 H 0.8094 0.3265 0.4534 0.063 Uiso 1 1 calc R . .
C53 C 0.9099(5) 0.3753(4) 0.3696(4) 0.0497(15) Uani 1 1 d . . .
H53 H 0.8590 0.3728 0.3201 0.060 Uiso 1 1 calc R . .
C54 C 0.9144(5) 0.5581(4) 0.2708(4) 0.0457(14) Uani 1 1 d . . .
H54A H 0.9536 0.6176 0.2643 0.069 Uiso 1 1 calc R . .
H54B H 0.9333 0.5501 0.3292 0.069 Uiso 1 1 calc R . .
H54C H 0.8317 0.5590 0.2605 0.069 Uiso 1 1 calc R . .
C55 C 0.9039(5) 0.3659(4) -0.0327(3) 0.0403(13) Uani 1 1 d . . .
H55A H 0.9641 0.3427 -0.0682 0.060 Uiso 1 1 calc R . .
H55B H 0.8837 0.4254 -0.0450 0.060 Uiso 1 1 calc R . .
H55C H 0.8364 0.3194 -0.0460 0.060 Uiso 1 1 calc R . .
C56 C 0.8084(4) 0.5062(4) 0.0907(3) 0.0376(12) Uani 1 1 d . . .
H56A H 0.7879 0.5514 0.1417 0.045 Uiso 1 1 calc R . .
H56B H 0.8393 0.5434 0.0513 0.045 Uiso 1 1 calc R . .
C57 C 0.2271(8) 0.1780(10) 0.5042(7) 0.157(6) Uani 1 1 d . . .
H57A H 0.1590 0.2084 0.5238 0.188 Uiso 1 1 calc R . .
H57B H 0.2016 0.1111 0.4769 0.188 Uiso 1 1 calc R . .
C58 C 0.3119(11) 0.1822(13) 0.5838(8) 0.209(9) Uani 1 1 d . . .
H58A H 0.3114 0.1179 0.5940 0.250 Uiso 1 1 calc R . .
H58B H 0.3895 0.2009 0.5698 0.250 Uiso 1 1 calc R . .
Cl1 Cl 0.28159(18) 0.23139(17) 0.42757(15) 0.0913(7) Uani 1 1 d . . .
Cl2 Cl 0.2903(3) 0.2476(3) 0.6662(2) 0.1728(16) Uani 1 1 d . . .
C59 C 0.5437(10) 0.5335(8) 0.5093(7) 0.165(6) Uani 1 1 d D . .
H59A H 0.5818 0.5395 0.5678 0.198 Uiso 1 1 calc R . .
H59B H 0.5206 0.5952 0.5032 0.198 Uiso 1 1 calc R . .
Cl3 Cl 0.63869(18) 0.48070(19) 0.41989(16) 0.0978(8) Uani 1 1 d D . .
O1 O 0.9463(4) 0.2374(3) 0.6118(2) 0.0565(11) Uani 1 1 d . . .
O2 O 0.7610(3) 0.1119(3) 0.5208(2) 0.0535(11) Uani 1 1 d . . .
O3 O 0.6203(5) 0.2493(4) 0.4910(3) 0.0856(16) Uani 1 1 d . . .

loop_
_atom_site_aniso_label
_atom_site_aniso_U_11
_atom_site_aniso_U_22
_atom_site_aniso_U_33
_atom_site_aniso_U_23
_atom_site_aniso_U_13
_atom_site_aniso_U_12
C1 0.031(2) 0.031(3) 0.040(3) 0.007(2) 0.002(2) 0.001(2)
C2 0.036(3) 0.032(3) 0.036(3) 0.006(2) 0.003(2) -0.001(2)
C3 0.038(3) 0.038(3) 0.034(3) 0.005(2) 0.002(2) 0.006(2)
C4 0.033(3) 0.034(3) 0.041(3) 0.007(2) -0.001(2) 0.004(2)
C5 0.034(3) 0.029(3) 0.036(3) 0.002(2) 0.005(2) 0.003(2)
C6 0.030(2) 0.036(3) 0.033(3) 0.003(2) 0.005(2) 0.004(2)
C7 0.043(3) 0.034(3) 0.048(3) 0.014(2) 0.006(3) 0.003(2)
C8 0.034(3) 0.054(4) 0.043(3) 0.011(3) 0.000(2) 0.001(3)
N1 0.040(3) 0.055(3) 0.041(3) 0.012(2) 0.004(2) 0.002(2)
C9 0.056(4) 0.059(4) 0.052(4) 0.003(3) 0.009(3) 0.011(3)
C10 0.070(5) 0.063(5) 0.058(4) 0.005(4) 0.014(4) 0.002(4)
N2 0.100(5) 0.130(6) 0.054(4) 0.033(4) 0.021(4) 0.031(5)
C11 0.083(5) 0.136(8) 0.051(4) 0.048(5) 0.019(4) 0.033(5)
C12 0.041(3) 0.041(3) 0.043(3) 0.005(2) -0.002(2) -0.001(2)
C13 0.042(3) 0.037(3) 0.038(3) 0.008(2) 0.003(2) -0.005(2)
C14 0.030(2) 0.037(3) 0.039(3) 0.007(2) 0.004(2) 0.003(2)
C15 0.029(2) 0.030(3) 0.031(3) 0.004(2) -0.001(2) -0.003(2)
C16 0.031(3) 0.035(3) 0.036(3) 0.006(2) 0.007(2) -0.003(2)
C17 0.034(3) 0.036(3) 0.028(3) 0.003(2) 0.008(2) -0.006(2)
C18 0.028(2) 0.031(3) 0.035(3) 0.008(2) 0.005(2) -0.002(2)
C19 0.031(2) 0.031(3) 0.030(3) 0.006(2) 0.003(2) -0.004(2)
C20 0.029(2) 0.031(3) 0.033(3) 0.002(2) 0.004(2) -0.004(2)
C21 0.045(3) 0.046(3) 0.038(3) 0.004(2) 0.014(3) 0.006(3)
C22 0.035(3) 0.045(3) 0.035(3) 0.008(2) 0.008(2) -0.008(2)
N3 0.034(2) 0.037(2) 0.037(2) 0.0090(19) 0.0093(19) 0.0013(19)
C23 0.046(3) 0.062(4) 0.036(3) 0.002(3) 0.016(3) -0.004(3)
N4 0.043(3) 0.060(3) 0.046(3) 0.014(2) 0.009(2) -0.006(2)
C24 0.046(3) 0.038(3) 0.063(4) 0.017(3) 0.008(3) -0.002(3)
C25 0.044(3) 0.044(3) 0.045(3) 0.003(3) 0.006(3) -0.003(3)
C26 0.031(3) 0.044(3) 0.041(3) 0.009(2) 0.004(2) 0.001(2)
C27 0.040(3) 0.038(3) 0.040(3) 0.006(2) 0.004(2) 0.004(2)
C28 0.037(3) 0.030(3) 0.033(3) 0.004(2) 0.011(2) 0.004(2)
C29 0.029(2) 0.028(3) 0.029(3) 0.005(2) 0.007(2) 0.002(2)
C30 0.030(2) 0.030(3) 0.032(3) 0.001(2) 0.005(2) 0.003(2)
C31 0.033(2) 0.033(3) 0.032(3) 0.007(2) 0.008(2) 0.006(2)
C32 0.033(3) 0.038(3) 0.032(3) 0.008(2) 0.005(2) 0.004(2)
C33 0.030(2) 0.030(3) 0.035(3) 0.005(2) 0.004(2) 0.005(2)
C34 0.032(3) 0.033(3) 0.034(3) 0.006(2) 0.005(2) 0.004(2)
C35 0.042(3) 0.046(3) 0.036(3) 0.004(2) 0.003(2) -0.004(3)
C36 0.036(3) 0.042(3) 0.036(3) 0.007(2) 0.009(2) 0.006(2)
N5 0.034(2) 0.040(3) 0.027(2) 0.0024(18) 0.0082(18) 0.0035(19)
C37 0.050(3) 0.044(3) 0.040(3) 0.009(3) 0.015(3) 0.009(3)
N6 0.049(3) 0.048(3) 0.042(3) 0.002(2) 0.009(2) 0.008(2)
C38 0.044(3) 0.040(3) 0.048(3) 0.001(3) 0.006(3) 0.008(3)
C39 0.044(3) 0.032(3) 0.043(3) 0.007(2) 0.005(2) 0.001(2)
C40 0.041(3) 0.043(3) 0.035(3) 0.009(2) 0.005(2) -0.003(2)
C41 0.038(3) 0.051(3) 0.032(3) 0.012(2) 0.002(2) -0.007(2)
C42 0.028(2) 0.035(3) 0.038(3) 0.007(2) 0.002(2) 0.003(2)
C43 0.030(2) 0.034(3) 0.037(3) 0.007(2) 0.002(2) -0.003(2)
C44 0.032(3) 0.040(3) 0.036(3) 0.011(2) -0.002(2) -0.009(2)
C45 0.036(3) 0.040(3) 0.034(3) 0.007(2) -0.002(2) -0.010(2)
C46 0.036(3) 0.036(3) 0.033(3) 0.001(2) 0.001(2) -0.006(2)
C47 0.033(2) 0.025(3) 0.034(3) 0.001(2) 0.001(2) -0.001(2)
C48 0.032(3) 0.034(3) 0.034(3) 0.006(2) 0.000(2) -0.005(2)
C49 0.040(3) 0.054(4) 0.039(3) 0.009(3) -0.008(2) 0.006(3)
C50 0.042(3) 0.043(3) 0.040(3) 0.002(2) -0.003(2) -0.007(2)
N7 0.042(2) 0.043(3) 0.033(2) 0.002(2) 0.001(2) -0.005(2)
C51 0.058(4) 0.050(4) 0.034(3) 0.006(3) -0.009(3) -0.001(3)
N8 0.064(3) 0.042(3) 0.041(3) 0.011(2) 0.000(2) -0.001(2)
C52 0.057(4) 0.049(4) 0.054(4) 0.018(3) 0.009(3) 0.003(3)
C53 0.043(3) 0.056(4) 0.049(4) 0.017(3) -0.001(3) -0.007(3)
C54 0.046(3) 0.042(3) 0.043(3) 0.002(3) 0.000(3) -0.002(3)
C55 0.043(3) 0.037(3) 0.038(3) 0.001(2) 0.000(2) 0.007(2)
C56 0.036(3) 0.030(3) 0.044(3) 0.001(2) 0.009(2) 0.000(2)
C57 0.088(7) 0.297(18) 0.119(9) 0.130(11) 0.009(6) 0.002(9)
C58 0.152(12) 0.40(3) 0.123(11) 0.095(14) 0.061(9) 0.148(15)
Cl1 0.0731(13) 0.1022(17) 0.1041(17) 0.0316(13) 0.0203(12) 0.0087(12)
Cl2 0.138(3) 0.193(3) 0.133(3) -0.077(2) -0.033(2) 0.048(2)
C59 0.218(15) 0.136(11) 0.128(9) 0.063(9) -0.075(10) -0.061(9)
Cl3 0.0731(13) 0.128(2) 0.1007(17) 0.0380(15) 0.0115(12) 0.0220(13)
O1 0.069(3) 0.050(3) 0.047(2) 0.011(2) -0.002(2) -0.004(2)
O2 0.048(2) 0.061(3) 0.050(2) 0.008(2) 0.0141(19) -0.003(2)
O3 0.087(4) 0.088(4) 0.078(4) 0.017(3) 0.000(3) 0.004(3)

loop_
_atom_type_symbol
_atom_type_description
_atom_type_scat_dispersion_real
_atom_type_scat_dispersion_imag
_atom_type_scat_source
C C 0.0033 0.0016 'International Tables Vol C Tables 4.2.6.8 and 6.1.1.4'
H H 0.0000 0.0000 'International Tables Vol C Tables 4.2.6.8 and 6.1.1.4'
N N 0.0061 0.0033 'International Tables Vol C Tables 4.2.6.8 and 6.1.1.4'
Cl Cl 0.1484 0.1585 'International Tables Vol C Tables 4.2.6.8 and 6.1.1.4'
O O 0.0106 0.0060 'International Tables Vol C Tables 4.2.6.8 and 6.1.1.4'

loop_
_geom_angle_atom_site_label_1
_geom_angle_atom_site_label_2
_geom_angle_atom_site_label_3
_geom_angle
_geom_angle_site_symmetry_1
_geom_angle_site_symmetry_3
_geom_angle_publ_flag
C2 C1 C6 119.4(4) . . ?
C2 C1 C56 120.6(4) . . ?
C6 C1 C56 120.0(5) . . ?
C1 C2 C3 119.9(4) . . ?
C1 C2 C7 120.1(4) . . ?
C3 C2 C7 120.0(5) . . ?
C4 C3 C2 120.8(5) . . ?
C4 C3 C8 120.3(5) . . ?
C2 C3 C8 118.9(5) . . ?
C5 C4 C3 120.1(4) . . ?
C5 C4 C12 122.4(5) . . ?
C3 C4 C12 117.5(5) . . ?
C4 C5 C6 119.5(4) . . ?
C4 C5 C14 121.6(4) . . ?
C6 C5 C14 118.8(5) . . ?
C1 C6 C5 120.3(5) . . ?
C1 C6 C13 120.0(4) . . ?
C5 C6 C13 119.5(4) . . ?
C2 C7 H7A 109.5 . . ?
C2 C7 H7B 109.5 . . ?
H7A C7 H7B 109.5 . . ?
C2 C7 H7C 109.5 . . ?
H7A C7 H7C 109.5 . . ?
H7B C7 H7C 109.5 . . ?
N1 C8 C3 111.6(4) . . ?
N1 C8 H8A 109.3 . . ?
C3 C8 H8A 109.3 . . ?
N1 C8 H8B 109.3 . . ?
C3 C8 H8B 109.3 . . ?
H8A C8 H8B 108.0 . . ?
C11 N1 C9 105.3(5) . . ?
C11 N1 C8 124.5(6) . . ?
C9 N1 C8 130.0(5) . . ?
N1 C9 C10 107.3(6) . . ?
N1 C9 H9 126.4 . . ?
C10 C9 H9 126.4 . . ?
N2 C10 C9 109.5(7) . . ?
N2 C10 H10 125.3 . . ?
C9 C10 H10 125.3 . . ?
C11 N2 C10 104.5(6) . . ?
N2 C11 N1 113.4(7) . . ?
N2 C11 H11 123.3 . . ?
N1 C11 H11 123.3 . . ?
C4 C12 H12A 109.5 . . ?
C4 C12 H12B 109.5 . . ?
H12A C12 H12B 109.5 . . ?
C4 C12 H12C 109.5 . . ?
H12A C12 H12C 109.5 . . ?
H12B C12 H12C 109.5 . . ?
C6 C13 H13A 109.5 . . ?
C6 C13 H13B 109.5 . . ?
H13A C13 H13B 109.5 . . ?
C6 C13 H13C 109.5 . . ?
H13A C13 H13C 109.5 . . ?
H13B C13 H13C 109.5 . . ?
C15 C14 C5 117.9(4) . . ?
C15 C14 H14A 107.8 . . ?
C5 C14 H14A 107.8 . . ?
C15 C14 H14B 107.8 . . ?
C5 C14 H14B 107.8 . . ?
H14A C14 H14B 107.2 . . ?
C16 C15 C20 119.7(5) . . ?
C16 C15 C14 121.0(4) . . ?
C20 C15 C14 119.3(4) . . ?
C17 C16 C15 119.6(5) . . ?
C17 C16 C21 118.5(4) . . ?
C15 C16 C21 121.9(5) . . ?
C16 C17 C18 121.2(4) . . ?
C16 C17 C22 119.1(4) . . ?
C18 C17 C22 119.7(5) . . ?
C17 C18 C19 119.9(5) . . ?
C17 C18 C26 120.4(4) . . ?
C19 C18 C26 119.7(4) . . ?
C18 C19 C20 119.3(4) . . ?
C18 C19 C28 122.1(5) . . ?
C20 C19 C28 118.6(4) . . ?
C15 C20 C19 120.1(4) . . ?
C15 C20 C27 120.5(5) . . ?
C19 C20 C27 119.3(4) . . ?
C16 C21 H21A 109.5 . . ?
C16 C21 H21B 109.5 . . ?
H21A C21 H21B 109.5 . . ?
C16 C21 H21C 109.5 . . ?
H21A C21 H21C 109.5 . . ?
H21B C21 H21C 109.5 . . ?
N3 C22 C17 112.9(4) . . ?
N3 C22 H22A 109.0 . . ?
C17 C22 H22A 109.0 . . ?
N3 C22 H22B 109.0 . . ?
C17 C22 H22B 109.0 . . ?
H22A C22 H22B 107.8 . . ?
C23 N3 C25 106.0(4) . . ?
C23 N3 C22 125.8(4) . . ?
C25 N3 C22 128.1(4) . . ?
N4 C23 N3 111.8(5) . . ?
N4 C23 H23 124.1 . . ?
N3 C23 H23 124.1 . . ?
C23 N4 C24 105.1(4) . . ?
C25 C24 N4 109.8(5) . . ?
C25 C24 H24 125.1 . . ?
N4 C24 H24 125.1 . . ?
C24 C25 N3 107.3(5) . . ?
C24 C25 H25 126.4 . . ?
N3 C25 H25 126.4 . . ?
C18 C26 H26A 109.5 . . ?
C18 C26 H26B 109.5 . . ?
H26A C26 H26B 109.5 . . ?
C18 C26 H26C 109.5 . . ?
H26A C26 H26C 109.5 . . ?
H26B C26 H26C 109.5 . . ?
C20 C27 H27A 109.5 . . ?
C20 C27 H27B 109.5 . . ?
H27A C27 H27B 109.5 . . ?
C20 C27 H27C 109.5 . . ?
H27A C27 H27C 109.5 . . ?
H27B C27 H27C 109.5 . . ?
C19 C28 C29 117.8(4) . . ?
C19 C28 H28A 107.9 . . ?
C29 C28 H28A 107.9 . . ?
C19 C28 H28B 107.9 . . ?
C29 C28 H28B 107.9 . . ?
H28A C28 H28B 107.2 . . ?
C30 C29 C34 120.3(4) . . ?
C30 C29 C28 120.7(4) . . ?
C34 C29 C28 119.0(4) . . ?
C29 C30 C31 119.3(4) . . ?
C29 C30 C35 121.2(4) . . ?
C31 C30 C35 119.5(4) . . ?
C30 C31 C32 121.4(4) . . ?
C30 C31 C36 120.6(4) . . ?
C32 C31 C36 117.9(4) . . ?
C33 C32 C31 118.7(4) . . ?
C33 C32 C40 122.6(4) . . ?
C31 C32 C40 118.7(4) . . ?
C32 C33 C34 119.8(4) . . ?
C32 C33 C42 121.3(4) . . ?
C34 C33 C42 118.9(4) . . ?
C29 C34 C33 120.2(4) . . ?
C29 C34 C41 120.3(4) . . ?
C33 C34 C41 119.4(4) . . ?
C30 C35 H35A 109.5 . . ?
C30 C35 H35B 109.5 . . ?
H35A C35 H35B 109.5 . . ?
C30 C35 H35C 109.5 . . ?
H35A C35 H35C 109.5 . . ?
H35B C35 H35C 109.5 . . ?
N5 C36 C31 113.3(4) . . ?
N5 C36 H36A 108.9 . . ?
C31 C36 H36A 108.9 . . ?
N5 C36 H36B 108.9 . . ?
C31 C36 H36B 108.9 . . ?
H36A C36 H36B 107.7 . . ?
C37 N5 C39 107.8(4) . . ?
C37 N5 C36 124.9(5) . . ?
C39 N5 C36 127.2(4) . . ?
N6 C37 N5 111.1(5) . . ?
N6 C37 H37 124.4 . . ?
N5 C37 H37 124.4 . . ?
C37 N6 C38 104.5(4) . . ?
N6 C38 C39 111.4(5) . . ?
N6 C38 H38 124.3 . . ?
C39 C38 H38 124.3 . . ?
C38 C39 N5 105.1(5) . . ?
C38 C39 H39 127.4 . . ?
N5 C39 H39 127.4 . . ?
C32 C40 H40A 109.5 . . ?
C32 C40 H40B 109.5 . . ?
H40A C40 H40B 109.5 . . ?
C32 C40 H40C 109.5 . . ?
H40A C40 H40C 109.5 . . ?
H40B C40 H40C 109.5 . . ?
C34 C41 H41A 109.5 . . ?
C34 C41 H41B 109.5 . . ?
H41A C41 H41B 109.5 . . ?
C34 C41 H41C 109.5 . . ?
H41A C41 H41C 109.5 . . ?
H41B C41 H41C 109.5 . . ?
C43 C42 C33 118.3(4) . . ?
C43 C42 H42A 107.7 . . ?
C33 C42 H42A 107.7 . . ?
C43 C42 H42B 107.7 . . ?
C33 C42 H42B 107.7 . . ?
H42A C42 H42B 107.1 . . ?
C44 C43 C48 119.6(5) . . ?
C44 C43 C42 121.7(5) . . ?
C48 C43 C42 118.5(5) . . ?
C43 C44 C45 119.9(5) . . ?
C43 C44 C49 122.8(5) . . ?
C45 C44 C49 117.3(5) . . ?
C44 C45 C46 120.6(5) . . ?
C44 C45 C50 120.3(5) . . ?
C46 C45 C50 119.1(5) . . ?
C47 C46 C45 119.2(5) . . ?
C47 C46 C54 121.3(5) . . ?
C45 C46 C54 119.5(5) . . ?
C46 C47 C48 120.6(5) . . ?
C46 C47 C56 120.5(5) . . ?
C48 C47 C56 118.9(4) . . ?
C47 C48 C43 120.0(5) . . ?
C47 C48 C55 119.3(5) . . ?
C43 C48 C55 120.6(5) . . ?
C44 C49 H49A 109.5 . . ?
C44 C49 H49B 109.5 . . ?
H49A C49 H49B 109.5 . . ?
C44 C49 H49C 109.5 . . ?
H49A C49 H49C 109.5 . . ?
H49B C49 H49C 109.5 . . ?
N7 C50 C45 112.6(4) . . ?
N7 C50 H50A 109.1 . . ?
C45 C50 H50A 109.1 . . ?
N7 C50 H50B 109.1 . . ?
C45 C50 H50B 109.1 . . ?
H50A C50 H50B 107.8 . . ?
C51 N7 C53 105.5(5) . . ?
C51 N7 C50 126.2(5) . . ?
C53 N7 C50 127.7(5) . . ?
N8 C51 N7 114.0(5) . . ?
N8 C51 H51 123.0 . . ?
N7 C51 H51 123.0 . . ?
C51 N8 C52 104.2(5) . . ?
C53 C52 N8 109.4(5) . . ?
C53 C52 H52 125.3 . . ?
N8 C52 H52 125.3 . . ?
C52 C53 N7 106.9(5) . . ?
C52 C53 H53 126.6 . . ?
N7 C53 H53 126.6 . . ?
C46 C54 H54A 109.5 . . ?
C46 C54 H54B 109.5 . . ?
H54A C54 H54B 109.5 . . ?
C46 C54 H54C 109.5 . . ?
H54A C54 H54C 109.5 . . ?
H54B C54 H54C 109.5 . . ?
C48 C55 H55A 109.5 . . ?
C48 C55 H55B 109.5 . . ?
H55A C55 H55B 109.5 . . ?
C48 C55 H55C 109.5 . . ?
H55A C55 H55C 109.5 . . ?
H55B C55 H55C 109.5 . . ?
C1 C56 C47 117.5(4) . . ?
C1 C56 H56A 107.9 . . ?
C47 C56 H56A 107.9 . . ?
C1 C56 H56B 107.9 . . ?
C47 C56 H56B 107.9 . . ?
H56A C56 H56B 107.2 . . ?
C58 C57 Cl1 114.6(8) . . ?
C58 C57 H57A 108.6 . . ?
Cl1 C57 H57A 108.6 . . ?
C58 C57 H57B 108.6 . . ?
Cl1 C57 H57B 108.6 . . ?
H57A C57 H57B 107.6 . . ?
Cl2 C58 C57 116.6(10) . . ?
Cl2 C58 H58A 108.1 . . ?
C57 C58 H58A 108.1 . . ?
Cl2 C58 H58B 108.1 . . ?
C57 C58 H58B 108.1 . . ?
H58A C58 H58B 107.3 . . ?
C59 C59 Cl3 98.7(12) 2_666 . ?
C59 C59 H59A 112.0 2_666 . ?
Cl3 C59 H59A 112.0 . . ?
C59 C59 H59B 112.0 2_666 . ?
Cl3 C59 H59B 112.0 . . ?
H59A C59 H59B 109.7 . . ?

loop_
_geom_bond_atom_site_label_1
_geom_bond_atom_site_label_2
_geom_bond_distance
_geom_bond_site_symmetry_2
_geom_bond_publ_flag
C1 C2 1.404(7) . ?
C1 C6 1.416(6) . ?
C1 C56 1.534(7) . ?
C2 C3 1.403(7) . ?
C2 C7 1.519(7) . ?
C3 C4 1.405(7) . ?
C3 C8 1.500(7) . ?
C4 C5 1.396(7) . ?
C4 C12 1.518(7) . ?
C5 C6 1.418(7) . ?
C5 C14 1.540(6) . ?
C6 C13 1.499(7) . ?
C7 H7A 0.9800 . ?
C7 H7B 0.9800 . ?
C7 H7C 0.9800 . ?
C8 N1 1.470(7) . ?
C8 H8A 0.9900 . ?
C8 H8B 0.9900 . ?
N1 C11 1.324(8) . ?
N1 C9 1.347(8) . ?
C9 C10 1.349(9) . ?
C9 H9 0.9500 . ?
C10 N2 1.347(9) . ?
C10 H10 0.9500 . ?
N2 C11 1.306(9) . ?
C11 H11 0.9500 . ?
C12 H12A 0.9800 . ?
C12 H12B 0.9800 . ?
C12 H12C 0.9800 . ?
C13 H13A 0.9800 . ?
C13 H13B 0.9800 . ?
C13 H13C 0.9800 . ?
C14 C15 1.530(7) . ?
C14 H14A 0.9900 . ?
C14 H14B 0.9900 . ?
C15 C16 1.407(7) . ?
C15 C20 1.413(7) . ?
C16 C17 1.400(7) . ?
C16 C21 1.516(7) . ?
C17 C18 1.400(7) . ?
C17 C22 1.517(7) . ?
C18 C19 1.405(6) . ?
C18 C26 1.525(7) . ?
C19 C20 1.420(7) . ?
C19 C28 1.521(7) . ?
C20 C27 1.491(7) . ?
C21 H21A 0.9800 . ?
C21 H21B 0.9800 . ?
C21 H21C 0.9800 . ?
C22 N3 1.465(5) . ?
C22 H22A 0.9900 . ?
C22 H22B 0.9900 . ?
N3 C23 1.347(6) . ?
N3 C25 1.373(7) . ?
C23 N4 1.327(7) . ?
C23 H23 0.9500 . ?
N4 C24 1.370(7) . ?
C24 C25 1.343(7) . ?
C24 H24 0.9500 . ?
C25 H25 0.9500 . ?
C26 H26A 0.9800 . ?
C26 H26B 0.9800 . ?
C26 H26C 0.9800 . ?
C27 H27A 0.9800 . ?
C27 H27B 0.9800 . ?
C27 H27C 0.9800 . ?
C28 C29 1.525(6) . ?
C28 H28A 0.9900 . ?
C28 H28B 0.9900 . ?
C29 C30 1.395(6) . ?
C29 C34 1.405(6) . ?
C30 C31 1.404(6) . ?
C30 C35 1.519(7) . ?
C31 C32 1.422(7) . ?
C31 C36 1.519(7) . ?
C32 C33 1.401(7) . ?
C32 C40 1.514(6) . ?
C33 C34 1.422(6) . ?
C33 C42 1.541(6) . ?
C34 C41 1.497(7) . ?
C35 H35A 0.9800 . ?
C35 H35B 0.9800 . ?
C35 H35C 0.9800 . ?
C36 N5 1.488(6) . ?
C36 H36A 0.9900 . ?
C36 H36B 0.9900 . ?
N5 C37 1.347(6) . ?
N5 C39 1.369(7) . ?
C37 N6 1.340(7) . ?
C37 H37 0.9500 . ?
N6 C38 1.363(7) . ?
C38 C39 1.361(7) . ?
C38 H38 0.9500 . ?
C39 H39 0.9500 . ?
C40 H40A 0.9800 . ?
C40 H40B 0.9800 . ?
C40 H40C 0.9800 . ?
C41 H41A 0.9800 . ?
C41 H41B 0.9800 . ?
C41 H41C 0.9800 . ?
C42 C43 1.532(7) . ?
C42 H42A 0.9900 . ?
C42 H42B 0.9900 . ?
C43 C44 1.401(7) . ?
C43 C48 1.407(7) . ?
C44 C45 1.407(8) . ?
C44 C49 1.500(7) . ?
C45 C46 1.409(8) . ?
C45 C50 1.517(7) . ?
C46 C47 1.394(7) . ?
C46 C54 1.513(7) . ?
C47 C48 1.407(7) . ?
C47 C56 1.540(7) . ?
C48 C55 1.498(7) . ?
C49 H49A 0.9800 . ?
C49 H49B 0.9800 . ?
C49 H49C 0.9800 . ?
C50 N7 1.471(6) . ?
C50 H50A 0.9900 . ?
C50 H50B 0.9900 . ?
N7 C51 1.319(6) . ?
N7 C53 1.378(7) . ?
C51 N8 1.320(7) . ?
C51 H51 0.9500 . ?
N8 C52 1.371(7) . ?
C52 C53 1.356(8) . ?
C52 H52 0.9500 . ?
C53 H53 0.9500 . ?
C54 H54A 0.9800 . ?
C54 H54B 0.9800 . ?
C54 H54C 0.9800 . ?
C55 H55A 0.9800 . ?
C55 H55B 0.9800 . ?
C55 H55C 0.9800 . ?
C56 H56A 0.9900 . ?
C56 H56B 0.9900 . ?
C57 C58 1.548(15) . ?
C57 Cl1 1.728(9) . ?
C57 H57A 0.9900 . ?
C57 H57B 0.9900 . ?
C58 Cl2 1.501(13) . ?
C58 H58A 0.9900 . ?
C58 H58B 0.9900 . ?
C59 C59 1.329(19) 2_666 ?
C59 Cl3 1.950(12) . ?
C59 H59A 0.9900 . ?
C59 H59B 0.9900 . ?
